data_2233737
loop_
_publ_author_name
'Avila-Sorrosa, Alcives'
'Reyes-Mart\'inez, Reyna'
'Hern\'andez-Ortega, Sim\'on'
'Morales-Morales, David'

_publ_section_title
;
 1-Ethenyl-4-[(phenylsulfanyl)methyl]benzene
;
_journal_coeditor_code BT5794
_journal_issue 3
_journal_name_full 'Acta Crystallographica Section E'
_journal_page_first o637
_journal_paper_doi 10.1107/S1600536812002899
_journal_volume 68
_journal_year 2012
_chemical_formula_iupac 'C15 H14 S'
_chemical_formula_moiety 'C15 H14 S'
_chemical_formula_sum 'C15 H14 S'
_chemical_formula_weight 226.32
_chemical_name_systematic
;
1-Ethenyl-4-[(phenylsulfanyl)methyl]benzene
;
_space_group_IT_number 14
_symmetry_cell_setting monoclinic
_symmetry_space_group_name_Hall '-P 2ybc'
_symmetry_space_group_name_H-M 'P 1 21/c 1'
_atom_sites_solution_hydrogens geom
_atom_sites_solution_primary direct
_atom_sites_solution_secondary difmap
_audit_creation_method SHELXL97
_cell_angle_alpha 90.00
_cell_angle_beta 92.912(4)
_cell_angle_gamma 90.00
_cell_formula_units_Z 4
_cell_length_a 8.3042(19)
_cell_length_b 14.642(3)
_cell_length_c 10.370(2)
_cell_measurement_reflns_used 2634
_cell_measurement_temperature 298(2)
_cell_measurement_theta_max 24.20
_cell_measurement_theta_min 2.41
_cell_volume 1259.3(5)
_computing_cell_refinement 'SMART (Bruker, 2007)'
_computing_data_collection 'SMART (Bruker, 2007)'
_computing_data_reduction 'SAINT (Bruker, 2007)'
_computing_molecular_graphics 'SHELXTL (Sheldrick, 2008)'
_computing_publication_material 'SHELXTL (Sheldrick, 2008)'
_computing_structure_refinement 'SHELXL97 (Sheldrick, 2008)'
_computing_structure_solution 'SHELXS97 (Sheldrick, 2008)'
_diffrn_ambient_temperature 298(2)
_diffrn_detector_area_resol_mean 0.661
_diffrn_measured_fraction_theta_full 0.996
_diffrn_measured_fraction_theta_max 0.996
_diffrn_measurement_device_type 'Bruker SMART APEX CCD'
_diffrn_measurement_method \w
_diffrn_radiation_monochromator graphite
_diffrn_radiation_source 'fine-focus sealed tube'
_diffrn_radiation_type MoK\a
_diffrn_radiation_wavelength 0.71073
_diffrn_reflns_av_R_equivalents 0.0337
_diffrn_reflns_av_sigmaI/netI 0.0260
_diffrn_reflns_limit_h_max 10
_diffrn_reflns_limit_h_min -10
_diffrn_reflns_limit_k_max 17
_diffrn_reflns_limit_k_min -17
_diffrn_reflns_limit_l_max 12
_diffrn_reflns_limit_l_min -12
_diffrn_reflns_number 10072
_diffrn_reflns_theta_full 25.41
_diffrn_reflns_theta_max 25.41
_diffrn_reflns_theta_min 2.41
_diffrn_standards_decay_% 0
_exptl_absorpt_coefficient_mu 0.227
_exptl_absorpt_correction_T_max 0.9820
_exptl_absorpt_correction_T_min 0.9361
_exptl_absorpt_correction_type multi-scan
_exptl_absorpt_process_details '(SADABS; Bruker, 2007)'
_exptl_crystal_colour colourless
_exptl_crystal_density_diffrn 1.194
_exptl_crystal_density_method 'not measured'
_exptl_crystal_description block
_exptl_crystal_F_000 480
_exptl_crystal_size_max 0.362
_exptl_crystal_size_mid 0.188
_exptl_crystal_size_min 0.098
_refine_diff_density_max 0.274
_refine_diff_density_min -0.126
_refine_ls_extinction_method none
_refine_ls_goodness_of_fit_ref 1.031
_refine_ls_hydrogen_treatment constr
_refine_ls_matrix_type full
_refine_ls_number_parameters 145
_refine_ls_number_reflns 2314
_refine_ls_number_restraints 1
_refine_ls_restrained_S_all 1.051
_refine_ls_R_factor_all 0.0891
_refine_ls_R_factor_gt 0.0567
_refine_ls_shift/su_max 0.000
_refine_ls_shift/su_mean 0.000
_refine_ls_structure_factor_coef Fsqd
_refine_ls_weighting_details 'calc w = 1/[\s^2^(Fo^2^)+(0.0603P)^2^+0.2262P] where P=(Fo^2^+2Fc^2^)/3'
_refine_ls_weighting_scheme calc
_refine_ls_wR_factor_gt 0.1234
_refine_ls_wR_factor_ref 0.1403
_reflns_number_gt 1525
_reflns_number_total 2314
_reflns_threshold_expression I>2\s(I)
_cod_data_source_file bt5794.cif
_cod_data_source_block I
_cod_original_sg_symbol_H-M 'P 21/c'
_cod_database_code 2233737
_cod_database_fobs_code 2233737

loop_
_symmetry_equiv_pos_as_xyz
'x, y, z'
'-x, y+1/2, -z+1/2'
'-x, -y, -z'
'x, -y-1/2, z-1/2'

loop_
_atom_site_type_symbol
_atom_site_label
_atom_site_fract_x
_atom_site_fract_y
_atom_site_fract_z
_atom_site_U_iso_or_equiv
_atom_site_adp_type
_atom_site_calc_flag
_atom_site_refinement_flags
_atom_site_occupancy
_atom_site_symmetry_multiplicity
S S1 0.16819(9) 0.60414(5) 0.19138(7) 0.0904(3) Uani d . 1 1
C C1 0.3712(4) 0.2798(2) 0.0931(3) 0.0885(8) Uani d . 1 1
C C2 0.2757(4) 0.3174(2) -0.0058(3) 0.0930(9) Uani d . 1 1
H H2 0.2263 0.2793 -0.0676 0.112 Uiso calc R 1 1
C C3 0.2521(3) 0.4107(2) -0.0150(3) 0.0885(8) Uani d . 1 1
H H3 0.1867 0.4343 -0.0824 0.106 Uiso calc R 1 1
C C4 0.3246(3) 0.4690(2) 0.0748(3) 0.0757(7) Uani d . 1 1
C C5 0.4190(4) 0.4312(2) 0.1723(3) 0.0886(8) Uani d . 1 1
H H5 0.4685 0.4691 0.2343 0.106 Uiso calc R 1 1
C C6 0.4426(4) 0.3392(3) 0.1813(3) 0.0974(9) Uani d . 1 1
H H6 0.5087 0.3161 0.2486 0.117 Uiso calc R 1 1
C C7 0.4016(5) 0.1808(3) 0.1094(4) 0.1230(12) Uani d D 1 1
H H7 0.4742 0.1640 0.1765 0.148 Uiso calc R 1 1
C C8 0.3390(6) 0.1155(3) 0.0413(5) 0.1552(17) Uani d D 1 1
H H8A 0.2656 0.1284 -0.0270 0.186 Uiso calc R 1 1
H H8B 0.3670 0.0553 0.0603 0.186 Uiso calc R 1 1
C C9 0.2985(3) 0.5699(2) 0.0659(3) 0.0873(8) Uani d . 1 1
H H9A 0.2493 0.5855 -0.0180 0.105 Uiso calc R 1 1
H H9B 0.4009 0.6015 0.0764 0.105 Uiso calc R 1 1
C C10 0.1452(3) 0.7229(2) 0.1694(2) 0.0752(7) Uani d . 1 1
C C11 0.0489(3) 0.7681(2) 0.2549(3) 0.0869(8) Uani d . 1 1
H H11 0.0009 0.7354 0.3195 0.104 Uiso calc R 1 1
C C12 0.0245(4) 0.8600(2) 0.2446(3) 0.0995(10) Uani d . 1 1
H H12 -0.0404 0.8891 0.3024 0.119 Uiso calc R 1 1
C C13 0.0937(4) 0.9101(2) 0.1508(3) 0.1001(9) Uani d . 1 1
H H13 0.0764 0.9727 0.1446 0.120 Uiso calc R 1 1
C C14 0.1886(4) 0.8663(2) 0.0666(3) 0.0981(9) Uani d . 1 1
H H14 0.2363 0.8997 0.0025 0.118 Uiso calc R 1 1
C C15 0.2150(3) 0.7736(2) 0.0749(3) 0.0860(8) Uani d . 1 1
H H15 0.2801 0.7450 0.0166 0.103 Uiso calc R 1 1

loop_
_atom_site_aniso_label
_atom_site_aniso_U_11
_atom_site_aniso_U_22
_atom_site_aniso_U_33
_atom_site_aniso_U_12
_atom_site_aniso_U_13
_atom_site_aniso_U_23
S1 0.0786(5) 0.0978(6) 0.0979(6) 0.0027(4) 0.0353(4) 0.0027(4)
C1 0.0791(19) 0.089(2) 0.100(2) 0.0046(16) 0.0288(17) 0.0090(19)
C2 0.0802(19) 0.102(2) 0.098(2) -0.0160(17) 0.0154(17) -0.0222(19)
C3 0.0724(17) 0.109(2) 0.0849(19) 0.0017(16) 0.0074(15) -0.0013(18)
C4 0.0635(15) 0.0884(19) 0.0771(17) -0.0015(14) 0.0203(13) -0.0026(16)
C5 0.0860(19) 0.100(2) 0.0804(19) -0.0012(17) 0.0075(16) -0.0066(17)
C6 0.091(2) 0.113(3) 0.089(2) 0.0079(19) 0.0086(17) 0.005(2)
C7 0.122(3) 0.122(3) 0.129(3) -0.006(2) 0.034(2) -0.002(3)
C8 0.161(4) 0.125(4) 0.183(5) -0.010(3) 0.039(4) 0.005(3)
C9 0.0807(18) 0.098(2) 0.0854(18) 0.0025(15) 0.0248(14) -0.0026(16)
C10 0.0550(13) 0.0940(19) 0.0771(16) -0.0007(13) 0.0100(12) -0.0057(14)
C11 0.0699(16) 0.104(2) 0.0886(19) 0.0054(15) 0.0247(14) -0.0012(16)
C12 0.088(2) 0.114(3) 0.098(2) 0.0153(19) 0.0257(18) -0.014(2)
C13 0.101(2) 0.095(2) 0.105(2) 0.0097(18) 0.0141(19) -0.0066(19)
C14 0.108(2) 0.096(2) 0.093(2) -0.0036(18) 0.0259(18) 0.0007(18)
C15 0.0818(18) 0.095(2) 0.0832(18) -0.0009(15) 0.0231(15) -0.0068(16)

loop_
_atom_type_symbol
_atom_type_description
_atom_type_scat_dispersion_real
_atom_type_scat_dispersion_imag
_atom_type_scat_source
C C 0.0033 0.0016 'International Tables Vol C Tables 4.2.6.8 and 6.1.1.4'
H H 0.0000 0.0000 'International Tables Vol C Tables 4.2.6.8 and 6.1.1.4'
S S 0.1246 0.1234 'International Tables Vol C Tables 4.2.6.8 and 6.1.1.4'

loop_
_geom_angle_atom_site_label_1
_geom_angle_atom_site_label_2
_geom_angle_atom_site_label_3
_geom_angle
C10 S1 C9 104.23(13)
C6 C1 C2 117.0(3)
C6 C1 C7 118.6(3)
C2 C1 C7 124.4(4)
C1 C2 C3 121.3(3)
C1 C2 H2 119.3
C3 C2 H2 119.3
C4 C3 C2 120.6(3)
C4 C3 H3 119.7
C2 C3 H3 119.7
C5 C4 C3 117.6(3)
C5 C4 C9 121.5(3)
C3 C4 C9 120.9(3)
C6 C5 C4 121.8(3)
C6 C5 H5 119.1
C4 C5 H5 119.1
C5 C6 C1 121.6(3)
C5 C6 H6 119.2
C1 C6 H6 119.2
C8 C7 C1 127.2(5)
C8 C7 H7 116.4
C1 C7 H7 116.4
C7 C8 H8A 120.0
C7 C8 H8B 120.0
H8A C8 H8B 120.0
C4 C9 S1 108.70(19)
C4 C9 H9A 110.0
S1 C9 H9A 110.0
C4 C9 H9B 110.0
S1 C9 H9B 110.0
H9A C9 H9B 108.3
C15 C10 C11 118.2(3)
C15 C10 S1 125.1(2)
C11 C10 S1 116.6(2)
C12 C11 C10 120.5(3)
C12 C11 H11 119.8
C10 C11 H11 119.8
C11 C12 C13 121.2(3)
C11 C12 H12 119.4
C13 C12 H12 119.4
C14 C13 C12 118.7(3)
C14 C13 H13 120.7
C12 C13 H13 120.7
C13 C14 C15 121.2(3)
C13 C14 H14 119.4
C15 C14 H14 119.4
C14 C15 C10 120.2(3)
C14 C15 H15 119.9
C10 C15 H15 119.9

loop_
_geom_bond_atom_site_label_1
_geom_bond_atom_site_label_2
_geom_bond_distance
S1 C10 1.763(3)
S1 C9 1.805(3)
C1 C6 1.374(4)
C1 C2 1.379(4)
C1 C7 1.481(5)
C2 C3 1.382(4)
C2 H2 0.9300
C3 C4 1.379(4)
C3 H3 0.9300
C4 C5 1.365(4)
C4 C9 1.495(4)
C5 C6 1.363(4)
C5 H5 0.9300
C6 H6 0.9300
C7 C8 1.282(4)
C7 H7 0.9300
C8 H8A 0.9300
C8 H8B 0.9300
C9 H9A 0.9700
C9 H9B 0.9700
C10 C15 1.380(4)
C10 C11 1.390(3)
C11 C12 1.364(4)
C11 H11 0.9300
C12 C13 1.368(4)
C12 H12 0.9300
C13 C14 1.366(4)
C13 H13 0.9300
C14 C15 1.377(4)
C14 H14 0.9300
C15 H15 0.9300

loop_
_geom_torsion_atom_site_label_1
_geom_torsion_atom_site_label_2
_geom_torsion_atom_site_label_3
_geom_torsion_atom_site_label_4
_geom_torsion
C6 C1 C2 C3 -0.6(4)
C7 C1 C2 C3 179.8(3)
C1 C2 C3 C4 0.4(4)
C2 C3 C4 C5 -0.3(4)
C2 C3 C4 C9 -179.5(2)
C3 C4 C5 C6 0.4(4)
C9 C4 C5 C6 179.7(3)
C4 C5 C6 C1 -0.7(4)
C2 C1 C6 C5 0.7(4)
C7 C1 C6 C5 -179.6(3)
C6 C1 C7 C8 176.0(4)
C2 C1 C7 C8 -4.4(6)
C5 C4 C9 S1 -72.3(3)
C3 C4 C9 S1 107.0(3)
C10 S1 C9 C4 -179.3(2)
C9 S1 C10 C15 0.1(3)
C9 S1 C10 C11 -179.8(2)
C15 C10 C11 C12 0.2(4)
S1 C10 C11 C12 -179.9(2)
C10 C11 C12 C13 -0.1(5)
C11 C12 C13 C14 0.0(5)
C12 C13 C14 C15 0.0(5)
C13 C14 C15 C10 0.0(5)
C11 C10 C15 C14 -0.1(4)
S1 C10 C15 C14 180.0(2)

loop_
_cod_related_entry_id
_cod_related_entry_database
_cod_related_entry_code
1 ChemSpider 30657469
